data_1514926
loop_
_publ_author_name
'Guha, Subarna'
'Lohar, Sisir'
'Banerjee, Arnab'
'Sahana, Animesh'
'Mukhopadhyay, Subhra Kanti'
'Matalobos, Jes\'us Sanmart\'in'
'Das, Debasis'

_publ_section_title
;
 Anthracene appended coumarin derivative as a Cr(iii) selective turn-on
 fluorescent probe for living cell imaging: a green approach towards
 speciation studies
;
_journal_issue 10
_journal_name_full 'Analytical Methods'
_journal_page_first 3163
_journal_paper_doi 10.1039/c2ay25693b
_journal_volume 4
_journal_year 2012
_chemical_formula_sum 'C24 H15 N O2'
_chemical_formula_weight 349.37
_chemical_name_systematic
;
?
;
_space_group_IT_number 14
_symmetry_space_group_name_Hall '-P 2yn'
_symmetry_space_group_name_H-M 'P 1 21/n 1'
_atom_sites_solution_hydrogens geom
_atom_sites_solution_primary direct
_atom_sites_solution_secondary difmap
_audit_creation_method SHELXL-97
_cell_angle_alpha 90.00
_cell_angle_beta 99.52
_cell_angle_gamma 90.00
_cell_formula_units_Z 8
_cell_length_a 6.661
_cell_length_b 30.083
_cell_length_c 17.635
_cell_measurement_temperature 293(2)
_cell_volume 3485.085
_computing_structure_refinement 'SHELXL-97 (Sheldrick, 2008)'
_diffrn_ambient_temperature 293(2)
_diffrn_measured_fraction_theta_full 0.996
_diffrn_measured_fraction_theta_max 0.996
_diffrn_radiation_monochromator graphite
_diffrn_radiation_source 'fine-focus sealed tube'
_diffrn_radiation_type MoK\a
_diffrn_radiation_wavelength 0.71073
_diffrn_reflns_av_R_equivalents 0.0000
_diffrn_reflns_av_sigmaI/netI 0.0932
_diffrn_reflns_limit_h_max 7
_diffrn_reflns_limit_h_min -7
_diffrn_reflns_limit_k_max 35
_diffrn_reflns_limit_k_min 0
_diffrn_reflns_limit_l_max 20
_diffrn_reflns_limit_l_min 0
_diffrn_reflns_number 5915
_diffrn_reflns_theta_full 24.71
_diffrn_reflns_theta_max 24.71
_diffrn_reflns_theta_min 1.35
_exptl_absorpt_coefficient_mu 0.085
_exptl_crystal_density_diffrn 1.332
_exptl_crystal_density_method 'not measured'
_exptl_crystal_F_000 1456
_refine_diff_density_max 0.273
_refine_diff_density_min -0.314
_refine_diff_density_rms 0.068
_refine_ls_extinction_method none
_refine_ls_goodness_of_fit_ref 1.034
_refine_ls_hydrogen_treatment mixed
_refine_ls_matrix_type full
_refine_ls_number_parameters 487
_refine_ls_number_reflns 5915
_refine_ls_number_restraints 0
_refine_ls_restrained_S_all 1.034
_refine_ls_R_factor_all 0.1417
_refine_ls_R_factor_gt 0.0628
_refine_ls_shift/su_max 0.000
_refine_ls_shift/su_mean 0.000
_refine_ls_structure_factor_coef Fsqd
_refine_ls_weighting_details 'calc w=1/[\s^2^(Fo^2^)+(0.0718P)^2^+0.4902P] where P=(Fo^2^+2Fc^2^)/3'
_refine_ls_weighting_scheme calc
_refine_ls_wR_factor_gt 0.1258
_refine_ls_wR_factor_ref 0.1599
_reflns_number_gt 3206
_reflns_number_total 5915
_reflns_threshold_expression >2\s(I)
_cod_data_source_file c2ay25693b.txt
_cod_data_source_block be12jea2n
_cod_original_cell_volume 3485.1
_cod_database_code 1514926

loop_
_symmetry_equiv_pos_as_xyz
'x, y, z'
'-x+1/2, y+1/2, -z+1/2'
'-x, -y, -z'
'x-1/2, -y-1/2, z-1/2'

loop_
_atom_site_label
_atom_site_type_symbol
_atom_site_fract_x
_atom_site_fract_y
_atom_site_fract_z
_atom_site_U_iso_or_equiv
_atom_site_adp_type
_atom_site_occupancy
_atom_site_symmetry_multiplicity
_atom_site_calc_flag
_atom_site_refinement_flags
C1 C -0.1529(5) 0.27177(9) 0.21217(19) 0.0160(8) Uani 1 1 d .
C2 C -0.2201(5) 0.28460(9) 0.13490(19) 0.0176(8) Uani 1 1 d .
C3 C -0.1134(5) 0.27405(10) 0.0730(2) 0.0216(8) Uani 1 1 d .
H3 H 0.0113 0.2595 0.0837 0.026 Uiso 1 1 calc R
C4 C -0.1902(5) 0.28477(10) -0.0009(2) 0.0240(8) Uani 1 1 d .
H4 H -0.1163 0.2779 -0.0397 0.029 Uiso 1 1 calc R
C5 C -0.3802(5) 0.30615(10) -0.0198(2) 0.0253(9) Uani 1 1 d .
H5 H -0.4320 0.3129 -0.0708 0.030 Uiso 1 1 calc R
C6 C -0.4872(5) 0.31686(10) 0.0367(2) 0.0224(8) Uani 1 1 d .
H6 H -0.6130 0.3308 0.0238 0.027 Uiso 1 1 calc R
C7 C -0.4120(5) 0.30738(9) 0.11503(19) 0.0173(8) Uani 1 1 d .
C8 C -0.5217(5) 0.31843(10) 0.17287(19) 0.0206(8) Uani 1 1 d .
H8 H -0.6461 0.3329 0.1597 0.025 Uiso 1 1 calc R
C9 C -0.4524(5) 0.30870(9) 0.24958(19) 0.0176(8) Uani 1 1 d .
C10 C -0.5661(5) 0.32077(10) 0.3085(2) 0.0224(8) Uani 1 1 d .
H10 H -0.6886 0.3359 0.2953 0.027 Uiso 1 1 calc R
C11 C -0.4989(5) 0.31057(10) 0.3831(2) 0.0254(9) Uani 1 1 d .
H11 H -0.5757 0.3184 0.4205 0.030 Uiso 1 1 calc R
C12 C -0.3112(5) 0.28788(10) 0.4042(2) 0.0238(8) Uani 1 1 d .
H12 H -0.2647 0.2813 0.4556 0.029 Uiso 1 1 calc R
C13 C -0.1985(5) 0.27571(9) 0.34997(19) 0.0202(8) Uani 1 1 d .
H13 H -0.0754 0.2611 0.3653 0.024 Uiso 1 1 calc R
C14 C -0.2633(5) 0.28465(9) 0.27058(19) 0.0175(8) Uani 1 1 d .
C15 C 0.0261(5) 0.24208(10) 0.22836(18) 0.0190(8) Uani 1 1 d .
H15 H 0.1389 0.2478 0.2051 0.023 Uiso 1 1 calc R
N16 N 0.0293(4) 0.20873(8) 0.27364(15) 0.0181(7) Uani 1 1 d .
C17 C 0.2021(5) 0.18066(10) 0.28621(18) 0.0167(8) Uani 1 1 d .
C18 C 0.1712(5) 0.13652(10) 0.30478(17) 0.0177(8) Uani 1 1 d .
H18 H 0.0399 0.1265 0.3064 0.021 Uiso 1 1 calc R
C19 C 0.3350(5) 0.10696(10) 0.32104(18) 0.0176(8) Uani 1 1 d .
C20 C 0.3132(5) 0.06096(10) 0.34215(18) 0.0200(8) Uani 1 1 d .
H20 H 0.1851 0.0496 0.3454 0.024 Uiso 1 1 calc R
C21 C 0.4783(5) 0.03477(10) 0.35706(18) 0.0212(8) Uani 1 1 d .
H21 H 0.4621 0.0053 0.3708 0.025 Uiso 1 1 calc R
C22 C 0.6789(5) 0.05074(10) 0.35243(19) 0.0197(8) Uani 1 1 d .
O23 O 0.6981(3) 0.09547(6) 0.33443(13) 0.0205(6) Uani 1 1 d .
C24 C 0.5299(5) 0.12288(10) 0.31874(18) 0.0158(8) Uani 1 1 d .
C25 C 0.5660(5) 0.16681(10) 0.30219(18) 0.0192(8) Uani 1 1 d .
H25 H 0.6978 0.1769 0.3018 0.023 Uiso 1 1 calc R
C26 C 0.4013(5) 0.19545(10) 0.28613(18) 0.0195(8) Uani 1 1 d .
H26 H 0.4237 0.2251 0.2751 0.023 Uiso 1 1 calc R
O27 O 0.8352(3) 0.02943(7) 0.36255(13) 0.0253(6) Uani 1 1 d .
C31 C 0.1924(5) -0.05338(9) 0.23763(19) 0.0179(8) Uani 1 1 d .
C32 C 0.3088(5) -0.06443(10) 0.17946(19) 0.0187(8) Uani 1 1 d .
C33 C 0.2526(5) -0.05171(10) 0.1009(2) 0.0231(8) Uani 1 1 d .
H33 H 0.1311 -0.0365 0.0854 0.028 Uiso 1 1 calc R
C34 C 0.3740(5) -0.06140(10) 0.0485(2) 0.0268(9) Uani 1 1 d .
H34 H 0.3359 -0.0521 -0.0021 0.032 Uiso 1 1 calc R
C35 C 0.5583(5) -0.08559(11) 0.0696(2) 0.0290(9) Uani 1 1 d .
H35 H 0.6408 -0.0915 0.0331 0.035 Uiso 1 1 calc R
C36 C 0.6132(5) -0.09995(10) 0.1426(2) 0.0249(9) Uani 1 1 d .
H36 H 0.7319 -0.1165 0.1556 0.030 Uiso 1 1 calc R
C37 C 0.4916(5) -0.09010(10) 0.2000(2) 0.0198(8) Uani 1 1 d .
C38 C 0.5499(5) -0.10375(9) 0.27625(19) 0.0201(8) Uani 1 1 d .
H38 H 0.6703 -0.1197 0.2894 0.024 Uiso 1 1 calc R
C39 C 0.4347(5) -0.09439(10) 0.3329(2) 0.0184(8) Uani 1 1 d .
C40 C 0.5000(5) -0.10815(10) 0.4099(2) 0.0227(8) Uani 1 1 d .
H40 H 0.6205 -0.1241 0.4224 0.027 Uiso 1 1 calc R
C41 C 0.3893(5) -0.09836(10) 0.4654(2) 0.0260(9) Uani 1 1 d .
H41 H 0.4335 -0.1078 0.5156 0.031 Uiso 1 1 calc R
C42 C 0.2052(5) -0.07369(10) 0.4471(2) 0.0262(9) Uani 1 1 d .
H42 H 0.1295 -0.0673 0.4856 0.031 Uiso 1 1 calc R
C43 C 0.1390(5) -0.05944(10) 0.3741(2) 0.0226(8) Uani 1 1 d .
H43 H 0.0194 -0.0430 0.3634 0.027 Uiso 1 1 calc R
C44 C 0.2500(5) -0.06927(9) 0.31363(19) 0.0181(8) Uani 1 1 d .
C45 C 0.0151(5) -0.02345(10) 0.22215(18) 0.0186(8) Uani 1 1 d .
H45 H -0.0999 -0.0298 0.2438 0.022 Uiso 1 1 calc R
N46 N 0.0153(4) 0.01111(8) 0.17965(15) 0.0184(6) Uani 1 1 d .
C47 C -0.1593(5) 0.03920(10) 0.16654(18) 0.0176(8) Uani 1 1 d .
C48 C -0.1282(5) 0.08304(10) 0.14714(18) 0.0184(8) Uani 1 1 d .
H48 H 0.0027 0.0929 0.1443 0.022 Uiso 1 1 calc R
C49 C -0.2921(4) 0.11253(10) 0.13176(17) 0.0150(7) Uani 1 1 d .
C50 C -0.2747(5) 0.15769(10) 0.10702(18) 0.0205(8) Uani 1 1 d .
H50 H -0.1480 0.1692 0.1019 0.025 Uiso 1 1 calc R
C51 C -0.4410(5) 0.18323(10) 0.09136(19) 0.0202(8) Uani 1 1 d .
H51 H -0.4273 0.2121 0.0742 0.024 Uiso 1 1 calc R
C52 C -0.6398(5) 0.16766(10) 0.10005(18) 0.0180(8) Uani 1 1 d .
O53 O -0.6555(3) 0.12388(6) 0.12114(12) 0.0196(5) Uani 1 1 d .
C54 C -0.4857(5) 0.09658(10) 0.13613(18) 0.0163(8) Uani 1 1 d .
C55 C -0.5213(5) 0.05282(10) 0.15447(18) 0.0189(8) Uani 1 1 d .
H55 H -0.6522 0.0429 0.1571 0.023 Uiso 1 1 calc R
C56 C -0.3563(5) 0.02442(10) 0.16880(19) 0.0198(8) Uani 1 1 d .
H56 H -0.3774 -0.0052 0.1802 0.024 Uiso 1 1 calc R
O57 O -0.7969(3) 0.18903(7) 0.09005(13) 0.0230(6) Uani 1 1 d .

loop_
_atom_site_aniso_label
_atom_site_aniso_U_11
_atom_site_aniso_U_22
_atom_site_aniso_U_33
_atom_site_aniso_U_23
_atom_site_aniso_U_13
_atom_site_aniso_U_12
C1 0.0125(19) 0.0083(16) 0.028(2) -0.0005(13) 0.0066(16) -0.0019(13)
C2 0.0184(19) 0.0077(16) 0.027(2) -0.0002(13) 0.0054(16) -0.0021(13)
C3 0.020(2) 0.0094(17) 0.037(2) -0.0019(14) 0.0090(18) 0.0005(13)
C4 0.029(2) 0.0155(18) 0.029(2) -0.0029(15) 0.0113(18) -0.0032(15)
C5 0.027(2) 0.0157(18) 0.032(2) 0.0028(15) 0.0034(18) 0.0002(15)
C6 0.019(2) 0.0110(17) 0.037(2) 0.0007(15) 0.0043(17) 0.0009(14)
C7 0.0166(19) 0.0069(16) 0.028(2) -0.0017(13) 0.0019(16) -0.0030(13)
C8 0.0163(19) 0.0097(17) 0.035(2) -0.0006(14) 0.0019(17) 0.0014(13)
C9 0.0150(19) 0.0084(17) 0.031(2) -0.0007(14) 0.0093(16) -0.0022(13)
C10 0.0183(19) 0.0118(17) 0.040(3) -0.0004(15) 0.0138(18) -0.0003(14)
C11 0.030(2) 0.0168(19) 0.033(2) -0.0053(15) 0.0142(18) -0.0037(15)
C12 0.027(2) 0.0163(18) 0.029(2) 0.0006(14) 0.0064(18) -0.0040(15)
C13 0.017(2) 0.0111(17) 0.032(2) -0.0006(15) 0.0048(17) 0.0002(13)
C14 0.0164(19) 0.0073(16) 0.029(2) -0.0003(13) 0.0037(16) -0.0056(13)
C15 0.0135(19) 0.0114(17) 0.033(2) -0.0017(14) 0.0056(16) -0.0039(13)
N16 0.0126(15) 0.0115(14) 0.0305(18) -0.0028(11) 0.0045(13) -0.0017(11)
C17 0.0115(18) 0.0152(17) 0.024(2) 0.0008(14) 0.0045(15) 0.0002(13)
C18 0.0131(19) 0.0167(18) 0.024(2) -0.0001(14) 0.0044(15) -0.0031(13)
C19 0.018(2) 0.0129(17) 0.023(2) -0.0026(13) 0.0050(16) -0.0003(13)
C20 0.0128(19) 0.0168(18) 0.031(2) -0.0035(14) 0.0057(16) -0.0053(14)
C21 0.020(2) 0.0105(17) 0.034(2) 0.0002(14) 0.0077(17) -0.0013(14)
C22 0.018(2) 0.0123(17) 0.029(2) -0.0014(14) 0.0056(16) -0.0004(15)
O23 0.0163(13) 0.0115(12) 0.0349(15) 0.0023(9) 0.0075(11) 0.0026(9)
C24 0.0110(18) 0.0141(17) 0.023(2) 0.0018(13) 0.0062(15) 0.0046(13)
C25 0.0128(19) 0.0175(18) 0.028(2) 0.0012(14) 0.0047(15) -0.0031(14)
C26 0.018(2) 0.0120(17) 0.029(2) -0.0006(13) 0.0037(16) -0.0032(14)
O27 0.0162(14) 0.0169(13) 0.0430(17) 0.0010(10) 0.0060(11) 0.0053(10)
C31 0.0109(19) 0.0106(17) 0.032(2) -0.0005(14) 0.0022(16) -0.0007(13)
C32 0.018(2) 0.0087(17) 0.030(2) -0.0026(14) 0.0046(17) -0.0004(13)
C33 0.019(2) 0.0162(18) 0.033(2) -0.0023(15) 0.0030(17) 0.0031(14)
C34 0.031(2) 0.024(2) 0.026(2) -0.0006(15) 0.0067(18) 0.0069(16)
C35 0.031(2) 0.021(2) 0.038(3) -0.0074(16) 0.0137(19) 0.0056(16)
C36 0.023(2) 0.0161(19) 0.035(3) -0.0030(15) 0.0051(18) 0.0036(14)
C37 0.015(2) 0.0068(16) 0.038(2) -0.0022(14) 0.0069(17) -0.0013(13)
C38 0.0150(19) 0.0106(17) 0.034(2) 0.0014(14) 0.0024(17) 0.0015(13)
C39 0.0142(19) 0.0105(17) 0.031(2) 0.0010(14) 0.0057(17) -0.0014(13)
C40 0.019(2) 0.0132(18) 0.035(2) 0.0007(15) 0.0016(18) -0.0009(14)
C41 0.032(2) 0.0140(18) 0.031(2) 0.0029(15) 0.0018(18) -0.0011(15)
C42 0.031(2) 0.0159(18) 0.034(2) 0.0005(15) 0.0117(18) 0.0000(15)
C43 0.020(2) 0.0120(17) 0.037(2) 0.0006(15) 0.0066(18) -0.0003(14)
C44 0.0175(19) 0.0065(16) 0.031(2) -0.0020(14) 0.0045(17) -0.0026(13)
C45 0.0137(19) 0.0143(17) 0.029(2) 0.0003(14) 0.0074(16) -0.0015(13)
N46 0.0124(15) 0.0138(15) 0.0293(18) 0.0005(12) 0.0044(13) 0.0015(11)
C47 0.0102(18) 0.0154(17) 0.027(2) 0.0032(14) 0.0036(15) 0.0017(13)
C48 0.0141(19) 0.0154(18) 0.027(2) -0.0014(14) 0.0075(16) -0.0023(14)
C49 0.0092(18) 0.0149(17) 0.022(2) -0.0009(13) 0.0049(15) 0.0004(13)
C50 0.016(2) 0.0145(17) 0.033(2) 0.0008(14) 0.0080(16) -0.0006(14)
C51 0.0186(19) 0.0098(17) 0.033(2) 0.0000(14) 0.0073(16) -0.0012(14)
C52 0.017(2) 0.0122(17) 0.025(2) 0.0000(13) 0.0044(16) 0.0004(14)
O53 0.0134(13) 0.0118(12) 0.0350(15) 0.0019(9) 0.0083(11) 0.0029(9)
C54 0.0126(19) 0.0148(18) 0.022(2) 0.0000(13) 0.0048(15) 0.0048(13)
C55 0.0116(19) 0.0185(18) 0.029(2) 0.0009(14) 0.0097(16) 0.0002(14)
C56 0.0144(19) 0.0115(17) 0.034(2) 0.0021(14) 0.0066(16) -0.0012(13)
O57 0.0162(13) 0.0178(13) 0.0357(16) 0.0005(10) 0.0061(11) 0.0044(10)

loop_
_atom_type_symbol
_atom_type_description
_atom_type_scat_dispersion_real
_atom_type_scat_dispersion_imag
_atom_type_scat_source
C C 0.0033 0.0016 'International Tables Vol C Tables 4.2.6.8 and 6.1.1.4'
H H 0.0000 0.0000 'International Tables Vol C Tables 4.2.6.8 and 6.1.1.4'
N N 0.0061 0.0033 'International Tables Vol C Tables 4.2.6.8 and 6.1.1.4'
O O 0.0106 0.0060 'International Tables Vol C Tables 4.2.6.8 and 6.1.1.4'

loop_
_geom_angle_atom_site_label_1
_geom_angle_atom_site_label_2
_geom_angle_atom_site_label_3
_geom_angle
C14 C1 C2 120.4(3)
C14 C1 C15 121.6(3)
C2 C1 C15 117.8(3)
C1 C2 C3 123.7(3)
C1 C2 C7 119.3(3)
C3 C2 C7 116.9(3)
C4 C3 C2 121.5(3)
C4 C3 H3 119.2
C2 C3 H3 119.2
C3 C4 C5 121.0(3)
C3 C4 H4 119.5
C5 C4 H4 119.5
C6 C5 C4 119.7(3)
C6 C5 H5 120.2
C4 C5 H5 120.2
C5 C6 C7 121.6(3)
C5 C6 H6 119.2
C7 C6 H6 119.2
C8 C7 C6 121.5(3)
C8 C7 C2 119.2(3)
C6 C7 C2 119.2(3)
C9 C8 C7 122.3(3)
C9 C8 H8 118.8
C7 C8 H8 118.8
C8 C9 C10 121.6(3)
C8 C9 C14 119.4(3)
C10 C9 C14 119.0(3)
C11 C10 C9 121.3(3)
C11 C10 H10 119.4
C9 C10 H10 119.4
C10 C11 C12 120.0(3)
C10 C11 H11 120.0
C12 C11 H11 120.0
C13 C12 C11 120.7(3)
C13 C12 H12 119.7
C11 C12 H12 119.7
C12 C13 C14 121.9(3)
C12 C13 H13 119.0
C14 C13 H13 119.0
C1 C14 C13 123.7(3)
C1 C14 C9 119.1(3)
C13 C14 C9 117.2(3)
N16 C15 C1 121.6(3)
N16 C15 H15 119.2
C1 C15 H15 119.2
C15 N16 C17 119.7(3)
C18 C17 C26 118.8(3)
C18 C17 N16 117.3(3)
C26 C17 N16 123.8(3)
C17 C18 C19 120.9(3)
C17 C18 H18 119.5
C19 C18 H18 119.5
C24 C19 C18 118.4(3)
C24 C19 C20 118.1(3)
C18 C19 C20 123.5(3)
C21 C20 C19 119.9(3)
C21 C20 H20 120.1
C19 C20 H20 120.1
C20 C21 C22 122.2(3)
C20 C21 H21 118.9
C22 C21 H21 118.9
O27 C22 O23 115.9(3)
O27 C22 C21 126.9(3)
O23 C22 C21 117.2(3)
C24 O23 C22 121.4(2)
O23 C24 C25 116.7(3)
O23 C24 C19 121.2(3)
C25 C24 C19 122.1(3)
C24 C25 C26 118.5(3)
C24 C25 H25 120.7
C26 C25 H25 120.7
C25 C26 C17 121.4(3)
C25 C26 H26 119.3
C17 C26 H26 119.3
C44 C31 C32 120.6(3)
C44 C31 C45 117.7(3)
C32 C31 C45 121.6(3)
C31 C32 C33 123.4(3)
C31 C32 C37 118.9(3)
C33 C32 C37 117.6(3)
C34 C33 C32 120.9(3)
C34 C33 H33 119.5
C32 C33 H33 119.5
C33 C34 C35 121.2(3)
C33 C34 H34 119.4
C35 C34 H34 119.4
C36 C35 C34 119.9(3)
C36 C35 H35 120.0
C34 C35 H35 120.0
C35 C36 C37 120.9(3)
C35 C36 H36 119.6
C37 C36 H36 119.6
C38 C37 C36 121.4(3)
C38 C37 C32 119.3(3)
C36 C37 C32 119.3(3)
C39 C38 C37 122.3(3)
C39 C38 H38 118.8
C37 C38 H38 118.8
C38 C39 C40 120.8(3)
C38 C39 C44 119.5(3)
C40 C39 C44 119.7(3)
C41 C40 C39 120.8(3)
C41 C40 H40 119.6
C39 C40 H40 119.6
C40 C41 C42 120.2(3)
C40 C41 H41 119.9
C42 C41 H41 119.9
C43 C42 C41 120.7(3)
C43 C42 H42 119.7
C41 C42 H42 119.7
C42 C43 C44 121.1(3)
C42 C43 H43 119.5
C44 C43 H43 119.5
C31 C44 C43 123.0(3)
C31 C44 C39 119.3(3)
C43 C44 C39 117.6(3)
N46 C45 C31 121.7(3)
N46 C45 H45 119.2
C31 C45 H45 119.2
C45 N46 C47 119.7(3)
C48 C47 C56 119.4(3)
C48 C47 N46 116.9(3)
C56 C47 N46 123.6(3)
C47 C48 C49 120.5(3)
C47 C48 H48 119.7
C49 C48 H48 119.7
C54 C49 C48 118.2(3)
C54 C49 C50 117.7(3)
C48 C49 C50 124.0(3)
C51 C50 C49 120.0(3)
C51 C50 H50 120.0
C49 C50 H50 120.0
C50 C51 C52 122.5(3)
C50 C51 H51 118.8
C52 C51 H51 118.8
O57 C52 O53 116.3(3)
O57 C52 C51 126.8(3)
O53 C52 C51 117.0(3)
C52 O53 C54 121.4(2)
C55 C54 O53 116.2(3)
C55 C54 C49 122.5(3)
O53 C54 C49 121.3(3)
C56 C55 C54 117.9(3)
C56 C55 H55 121.0
C54 C55 H55 121.0
C55 C56 C47 121.5(3)
C55 C56 H56 119.3
C47 C56 H56 119.3

loop_
_geom_bond_atom_site_label_1
_geom_bond_atom_site_label_2
_geom_bond_distance
C1 C14 1.415(4)
C1 C2 1.416(4)
C1 C15 1.479(4)
C2 C3 1.433(4)
C2 C7 1.442(4)
C3 C4 1.359(4)
C3 H3 0.9300
C4 C5 1.409(4)
C4 H4 0.9300
C5 C6 1.357(4)
C5 H5 0.9300
C6 C7 1.417(4)
C6 H6 0.9300
C7 C8 1.390(4)
C8 C9 1.387(4)
C8 H8 0.9300
C9 C10 1.430(4)
C9 C14 1.446(4)
C10 C11 1.353(5)
C10 H10 0.9300
C11 C12 1.419(4)
C11 H11 0.9300
C12 C13 1.360(4)
C12 H12 0.9300
C13 C14 1.421(4)
C13 H13 0.9300
C15 N16 1.280(4)
C15 H15 0.9300
N16 C17 1.415(4)
C17 C18 1.391(4)
C17 C26 1.399(4)
C18 C19 1.400(4)
C18 H18 0.9300
C19 C24 1.391(4)
C19 C20 1.446(4)
C20 C21 1.343(4)
C20 H20 0.9300
C21 C22 1.435(4)
C21 H21 0.9300
C22 O27 1.210(4)
C22 O23 1.393(3)
O23 C24 1.381(3)
C24 C25 1.383(4)
C25 C26 1.387(4)
C25 H25 0.9300
C26 H26 0.9300
C31 C44 1.415(4)
C31 C32 1.423(4)
C31 C45 1.475(4)
C32 C33 1.426(4)
C32 C37 1.437(4)
C33 C34 1.356(4)
C33 H33 0.9300
C34 C35 1.422(4)
C34 H34 0.9300
C35 C36 1.350(5)
C35 H35 0.9300
C36 C37 1.428(4)
C36 H36 0.9300
C37 C38 1.399(4)
C38 C39 1.385(4)
C38 H38 0.9300
C39 C40 1.418(4)
C39 C44 1.436(4)
C40 C41 1.350(5)
C40 H40 0.9300
C41 C42 1.424(5)
C41 H41 0.9300
C42 C43 1.361(4)
C42 H42 0.9300
C43 C44 1.425(4)
C43 H43 0.9300
C45 N46 1.282(4)
C45 H45 0.9300
N46 C47 1.425(4)
C47 C48 1.387(4)
C47 C56 1.393(4)
C48 C49 1.398(4)
C48 H48 0.9300
C49 C54 1.390(4)
C49 C50 1.437(4)
C50 C51 1.339(4)
C50 H50 0.9300
C51 C52 1.436(4)
C51 H51 0.9300
C52 O57 1.216(4)
C52 O53 1.377(3)
O53 C54 1.388(3)
C54 C55 1.385(4)
C55 C56 1.382(4)
C55 H55 0.9300
C56 H56 0.9300

loop_
_geom_torsion_atom_site_label_1
_geom_torsion_atom_site_label_2
_geom_torsion_atom_site_label_3
_geom_torsion_atom_site_label_4
_geom_torsion
C14 C1 C2 C3 178.0(3)
C15 C1 C2 C3 -6.3(4)
C14 C1 C2 C7 -5.7(4)
C15 C1 C2 C7 170.0(3)
C1 C2 C3 C4 176.0(3)
C7 C2 C3 C4 -0.4(4)
C2 C3 C4 C5 -1.0(5)
C3 C4 C5 C6 1.0(5)
C4 C5 C6 C7 0.5(5)
C5 C6 C7 C8 179.9(3)
C5 C6 C7 C2 -1.9(4)
C1 C2 C7 C8 3.5(4)
C3 C2 C7 C8 -180.0(3)
C1 C2 C7 C6 -174.7(3)
C3 C2 C7 C6 1.8(4)
C6 C7 C8 C9 178.8(3)
C2 C7 C8 C9 0.6(4)
C7 C8 C9 C10 179.3(3)
C7 C8 C9 C14 -2.5(4)
C8 C9 C10 C11 179.0(3)
C14 C9 C10 C11 0.8(4)
C9 C10 C11 C12 0.7(5)
C10 C11 C12 C13 -0.8(5)
C11 C12 C13 C14 -0.6(5)
C2 C1 C14 C13 -175.6(3)
C15 C1 C14 C13 8.9(4)
C2 C1 C14 C9 3.8(4)
C15 C1 C14 C9 -171.7(3)
C12 C13 C14 C1 -178.7(3)
C12 C13 C14 C9 2.0(4)
C8 C9 C14 C1 0.3(4)
C10 C9 C14 C1 178.5(3)
C8 C9 C14 C13 179.7(3)
C10 C9 C14 C13 -2.0(4)
C14 C1 C15 N16 39.9(4)
C2 C1 C15 N16 -135.7(3)
C1 C15 N16 C17 178.7(3)
C15 N16 C17 C18 -151.7(3)
C15 N16 C17 C26 32.8(5)
C26 C17 C18 C19 -1.8(5)
N16 C17 C18 C19 -177.5(3)
C17 C18 C19 C24 0.5(5)
C17 C18 C19 C20 178.7(3)
C24 C19 C20 C21 -1.6(5)
C18 C19 C20 C21 -179.8(3)
C19 C20 C21 C22 -0.3(5)
C20 C21 C22 O27 -177.7(3)
C20 C21 C22 O23 2.3(5)
O27 C22 O23 C24 177.5(3)
C21 C22 O23 C24 -2.5(4)
C22 O23 C24 C25 179.5(3)
C22 O23 C24 C19 0.6(4)
C18 C19 C24 O23 179.8(3)
C20 C19 C24 O23 1.4(4)
C18 C19 C24 C25 1.0(5)
C20 C19 C24 C25 -177.3(3)
O23 C24 C25 C26 -180.0(3)
C19 C24 C25 C26 -1.2(5)
C24 C25 C26 C17 -0.2(5)
C18 C17 C26 C25 1.6(5)
N16 C17 C26 C25 177.1(3)
C44 C31 C32 C33 176.2(3)
C45 C31 C32 C33 -6.8(5)
C44 C31 C32 C37 -3.2(4)
C45 C31 C32 C37 173.8(3)
C31 C32 C33 C34 177.0(3)
C37 C32 C33 C34 -3.6(4)
C32 C33 C34 C35 1.7(5)
C33 C34 C35 C36 1.1(5)
C34 C35 C36 C37 -1.9(5)
C35 C36 C37 C38 -178.2(3)
C35 C36 C37 C32 -0.2(5)
C31 C32 C37 C38 0.4(4)
C33 C32 C37 C38 -179.1(3)
C31 C32 C37 C36 -177.7(3)
C33 C32 C37 C36 2.9(4)
C36 C37 C38 C39 179.7(3)
C32 C37 C38 C39 1.7(4)
C37 C38 C39 C40 -179.0(3)
C37 C38 C39 C44 -0.9(4)
C38 C39 C40 C41 178.9(3)
C44 C39 C40 C41 0.8(4)
C39 C40 C41 C42 -0.4(5)
C40 C41 C42 C43 -0.4(5)
C41 C42 C43 C44 0.9(5)
C32 C31 C44 C43 -179.7(3)
C45 C31 C44 C43 3.2(4)
C32 C31 C44 C39 3.9(4)
C45 C31 C44 C39 -173.1(3)
C42 C43 C44 C31 -176.9(3)
C42 C43 C44 C39 -0.5(4)
C38 C39 C44 C31 -1.9(4)
C40 C39 C44 C31 176.2(3)
C38 C39 C44 C43 -178.5(3)
C40 C39 C44 C43 -0.3(4)
C44 C31 C45 N46 137.7(3)
C32 C31 C45 N46 -39.3(5)
C31 C45 N46 C47 -179.7(3)
C45 N46 C47 C48 155.7(3)
C45 N46 C47 C56 -27.3(5)
C56 C47 C48 C49 1.6(5)
N46 C47 C48 C49 178.6(3)
C47 C48 C49 C54 -0.3(5)
C47 C48 C49 C50 -176.3(3)
C54 C49 C50 C51 2.0(5)
C48 C49 C50 C51 178.0(3)
C49 C50 C51 C52 1.6(5)
C50 C51 C52 O57 176.9(3)
C50 C51 C52 O53 -3.8(5)
O57 C52 O53 C54 -178.3(3)
C51 C52 O53 C54 2.4(4)
C52 O53 C54 C55 -178.0(3)
C52 O53 C54 C49 1.1(4)
C48 C49 C54 C55 -0.5(5)
C50 C49 C54 C55 175.7(3)
C48 C49 C54 O53 -179.6(3)
C50 C49 C54 O53 -3.4(4)
O53 C54 C55 C56 179.2(3)
C49 C54 C55 C56 0.0(5)
C54 C55 C56 C47 1.3(5)
C48 C47 C56 C55 -2.1(5)
N46 C47 C56 C55 -178.9(3)
